data_7112817
loop_
_publ_author_name
'Fatila, Elisabeth M.'
'Goodreid, Jordan'
'Cl\'erac, Rodolphe'
'Jennings, Michael'
'Assoud, Jalil'
'Preuss, Kathryn E.'

_publ_section_title
;
 High-spin supramolecular pair of Mn(II)/thiazyl radical complexes.
;
_journal_issue 35
_journal_name_full 'Chemical communications (Cambridge, England)'
_journal_page_first 6569
_journal_page_last 6571
_journal_paper_doi 10.1039/c0cc01084g
_journal_volume 46
_journal_year 2010
_chemical_formula_moiety 'C18 H6 F12 Mn N3 O5 S2'
_chemical_formula_sum 'C18 H6 F12 Mn N3 O5 S2'
_chemical_formula_weight 691.32
_chemical_name_systematic
;
?
;
_space_group_IT_number 4
_symmetry_cell_setting monoclinic
_symmetry_space_group_name_Hall 'P 2yb'
_symmetry_space_group_name_H-M 'P 1 21 1'
_atom_sites_solution_hydrogens geom
_atom_sites_solution_primary direct
_atom_sites_solution_secondary difmap
_audit_creation_method SHELXL-97
_cell_angle_alpha 90.00
_cell_angle_beta 96.635(6)
_cell_angle_gamma 90.00
_cell_formula_units_Z 4
_cell_length_a 10.999(5)
_cell_length_b 18.698(8)
_cell_length_c 12.089(5)
_cell_measurement_reflns_used 8665
_cell_measurement_temperature 200(2)
_cell_measurement_theta_max 25.93
_cell_measurement_theta_min 3.22
_cell_volume 2469.6(18)
_computing_cell_refinement 'Bruker SAINT'
_computing_data_collection 'Bruker APEX2'
_computing_data_reduction 'Bruker SAINT'
_computing_molecular_graphics 'Bruker SHELXTL'
_computing_publication_material 'Bruker SHELXTL'
_computing_structure_refinement 'SHELXL-97 (Sheldrick, 2008)'
_computing_structure_solution 'SHELXS-97 (Sheldrick, 2008)'
_diffrn_ambient_temperature 200(2)
_diffrn_measured_fraction_theta_full 0.990
_diffrn_measured_fraction_theta_max 0.990
_diffrn_measurement_device_type 'Bruker APEX-II CCD'
_diffrn_measurement_method '\f and \w scans'
_diffrn_radiation_monochromator graphite
_diffrn_radiation_source 'fine-focus sealed tube'
_diffrn_radiation_type MoK\a
_diffrn_radiation_wavelength 0.71073
_diffrn_reflns_av_R_equivalents 0.0346
_diffrn_reflns_av_sigmaI/netI 0.0452
_diffrn_reflns_limit_h_max 13
_diffrn_reflns_limit_h_min -13
_diffrn_reflns_limit_k_max 22
_diffrn_reflns_limit_k_min -22
_diffrn_reflns_limit_l_max 14
_diffrn_reflns_limit_l_min -14
_diffrn_reflns_number 23409
_diffrn_reflns_theta_full 25.03
_diffrn_reflns_theta_max 25.03
_diffrn_reflns_theta_min 2.87
_exptl_absorpt_coefficient_mu 0.832
_exptl_absorpt_correction_T_max 0.9215
_exptl_absorpt_correction_T_min 0.8005
_exptl_absorpt_correction_type empirical
_exptl_absorpt_process_details 'APEX II'
_exptl_crystal_colour 'dark green'
_exptl_crystal_density_diffrn 1.859
_exptl_crystal_density_method 'not measured'
_exptl_crystal_description block
_exptl_crystal_F_000 1360
_exptl_crystal_size_max 0.28
_exptl_crystal_size_mid 0.20
_exptl_crystal_size_min 0.10
_refine_diff_density_max 0.533
_refine_diff_density_min -0.605
_refine_diff_density_rms 0.079
_refine_ls_abs_structure_details 'Flack H D (1983), 4089 Friedel pairs, Acta Cryst. A39, 876-881'
_refine_ls_abs_structure_Flack 0.02(2)
_refine_ls_extinction_coef 0.0012(4)
_refine_ls_extinction_expression Fc^*^=kFc[1+0.001xFc^2^\l^3^/sin(2\q)]^-1/4^
_refine_ls_extinction_method SHELXL
_refine_ls_goodness_of_fit_ref 1.064
_refine_ls_hydrogen_treatment constr
_refine_ls_matrix_type full
_refine_ls_number_parameters 741
_refine_ls_number_reflns 8558
_refine_ls_number_restraints 1
_refine_ls_restrained_S_all 1.064
_refine_ls_R_factor_all 0.0515
_refine_ls_R_factor_gt 0.0433
_refine_ls_shift/su_max 0.001
_refine_ls_shift/su_mean 0.000
_refine_ls_structure_factor_coef Fsqd
_refine_ls_weighting_details 'calc w=1/[\s^2^(Fo^2^)+(0.0671P)^2^+2.1768P] where P=(Fo^2^+2Fc^2^)/3'
_refine_ls_weighting_scheme calc
_refine_ls_wR_factor_gt 0.1178
_refine_ls_wR_factor_ref 0.1340
_reflns_number_gt 7593
_reflns_number_total 8558
_reflns_threshold_expression I>2\s(I)
_cod_data_source_file c0cc01084g.txt
_cod_data_source_block ef_4_41_subl_0m
_cod_depositor_comments
;
The following automatic conversions were performed:

'_symmetry_cell_setting' value 'Monoclinic' changed to 'monoclinic'
according to
/usr/data/users/saulius/automatic-downloads/retrospective/RSC/lib/dictionaries/cif_core.dic
dictionary named 'cif_core.dic' version 2.4.2 from 2011-04-26.

Automatic conversion script
Id: cif_fix_values 2281 2013-09-26 08:29:07Z andrius 
;
_cod_original_sg_symbol_H-M 'P 21'
_cod_database_code 7112817

loop_
_symmetry_equiv_pos_as_xyz
'x, y, z'
'-x, y+1/2, -z'

loop_
_atom_site_label
_atom_site_type_symbol
_atom_site_fract_x
_atom_site_fract_y
_atom_site_fract_z
_atom_site_U_iso_or_equiv
_atom_site_adp_type
_atom_site_occupancy
_atom_site_symmetry_multiplicity
_atom_site_calc_flag
_atom_site_refinement_flags
Mn1 Mn -0.05558(6) 0.32753(4) -0.12079(6) 0.03342(19) Uani 1 1 d .
N1 N 0.0663(4) 0.2267(2) -0.0746(4) 0.0395(10) Uani 1 1 d .
S2 S 0.21062(13) 0.22142(9) -0.02245(13) 0.0531(4) Uani 1 1 d .
S3 S 0.22177(14) 0.11212(10) -0.05733(15) 0.0589(4) Uani 1 1 d .
N4 N 0.0798(4) 0.1041(3) -0.1111(4) 0.0469(11) Uani 1 1 d .
C5 C 0.0185(5) 0.1647(3) -0.1130(4) 0.0386(12) Uani 1 1 d .
C6 C -0.1108(5) 0.1692(3) -0.1600(4) 0.0390(12) Uani 1 1 d .
O7 O -0.1739(3) 0.1095(2) -0.1901(3) 0.0447(9) Uani 1 1 d .
C8 C -0.2904(5) 0.1355(3) -0.2290(4) 0.0416(12) Uani 1 1 d .
C9 C -0.3918(6) 0.0963(4) -0.2705(6) 0.0586(17) Uani 1 1 d .
H9A H -0.3915 0.0456 -0.2757 0.070 Uiso 1 1 calc R
C10 C -0.4948(6) 0.1378(4) -0.3043(6) 0.0635(18) Uani 1 1 d .
H10A H -0.5680 0.1147 -0.3347 0.076 Uiso 1 1 calc R
C11 C -0.4937(5) 0.2107(4) -0.2949(5) 0.0579(16) Uani 1 1 d .
H11A H -0.5668 0.2360 -0.3193 0.069 Uiso 1 1 calc R
C12 C -0.3925(5) 0.2494(4) -0.2521(5) 0.0470(14) Uani 1 1 d .
H12A H -0.3938 0.3000 -0.2454 0.056 Uiso 1 1 calc R
C13 C -0.2883(4) 0.2091(3) -0.2192(4) 0.0359(11) Uani 1 1 d .
N14 N -0.1694(4) 0.2288(2) -0.1735(3) 0.0326(10) Uani 1 1 d .
O21 O -0.1328(3) 0.3476(2) 0.0339(3) 0.0420(9) Uani 1 1 d .
C22 C -0.2273(5) 0.3829(3) 0.0469(4) 0.0415(13) Uani 1 1 d .
C23 C -0.2998(5) 0.4225(3) -0.0305(4) 0.0416(12) Uani 1 1 d .
H23A H -0.3707 0.4450 -0.0085 0.050 Uiso 1 1 calc R
C24 C -0.2736(4) 0.4312(3) -0.1415(4) 0.0348(11) Uani 1 1 d .
O25 O -0.1915(3) 0.4009(2) -0.1867(3) 0.0414(9) Uani 1 1 d .
C26 C -0.2659(6) 0.3811(4) 0.1644(5) 0.0564(17) Uani 1 1 d .
C27 C -0.3585(5) 0.4799(3) -0.2165(5) 0.0461(13) Uani 1 1 d .
F21 F -0.2075(6) 0.4295(5) 0.2250(4) 0.148(3) Uani 1 1 d .
F22 F -0.3804(4) 0.3869(4) 0.1702(3) 0.106(2) Uani 1 1 d .
F23 F -0.2342(6) 0.3216(4) 0.2161(4) 0.143(3) Uani 1 1 d .
F24 F -0.4084(4) 0.5310(2) -0.1618(3) 0.0742(11) Uani 1 1 d .
F25 F -0.2989(3) 0.5104(2) -0.2939(3) 0.0600(9) Uani 1 1 d .
F26 F -0.4492(3) 0.4413(2) -0.2702(3) 0.0687(11) Uani 1 1 d .
O31 O 0.1036(3) 0.3858(2) -0.0597(3) 0.0430(9) Uani 1 1 d .
C32 C 0.1956(5) 0.4013(3) -0.1082(4) 0.0411(12) Uani 1 1 d .
C33 C 0.2135(5) 0.3895(3) -0.2180(4) 0.0460(14) Uani 1 1 d .
H33A H 0.2903 0.4015 -0.2419 0.055 Uiso 1 1 calc R
C34 C 0.1227(4) 0.3607(3) -0.2947(4) 0.0355(11) Uani 1 1 d .
O35 O 0.0196(3) 0.3367(2) -0.2775(3) 0.0412(8) Uani 1 1 d .
C36 C 0.2973(6) 0.4402(5) -0.0325(5) 0.067(2) Uani 1 1 d .
C37 C 0.1455(5) 0.3617(4) -0.4177(5) 0.0537(16) Uani 1 1 d .
F31 F 0.2525(5) 0.4977(3) 0.0136(5) 0.116(2) Uani 1 1 d .
F32 F 0.3898(5) 0.4573(5) -0.0795(4) 0.153(3) Uani 1 1 d .
F33 F 0.3341(4) 0.3982(4) 0.0550(4) 0.1036(19) Uani 1 1 d .
F34 F 0.1051(4) 0.4229(2) -0.4646(3) 0.0728(11) Uani 1 1 d .
F35 F 0.2625(3) 0.3561(3) -0.4314(3) 0.0844(15) Uani 1 1 d .
F36 F 0.0851(3) 0.3109(2) -0.4765(3) 0.0646(10) Uani 1 1 d .
Mn2 Mn 0.33751(6) 0.20801(4) 0.32703(6) 0.03511(19) Uani 1 1 d .
N41 N 0.2200(4) 0.3097(3) 0.2740(3) 0.0378(10) Uani 1 1 d .
S42 S 0.07993(13) 0.31616(9) 0.21001(12) 0.0507(4) Uani 1 1 d .
S43 S 0.08061(15) 0.42794(9) 0.21626(14) 0.0585(4) Uani 1 1 d .
N44 N 0.2200(4) 0.4345(3) 0.2794(4) 0.0505(12) Uani 1 1 d .
C45 C 0.2733(5) 0.3727(3) 0.2991(4) 0.0366(11) Uani 1 1 d .
C46 C 0.3979(5) 0.3675(3) 0.3554(4) 0.0367(11) Uani 1 1 d .
O47 O 0.4655(3) 0.4263(2) 0.3773(3) 0.0455(9) Uani 1 1 d .
C48 C 0.5759(5) 0.3996(3) 0.4298(4) 0.0429(13) Uani 1 1 d .
C49 C 0.6780(6) 0.4388(4) 0.4707(5) 0.0573(16) Uani 1 1 d .
H49A H 0.6813 0.4895 0.4658 0.069 Uiso 1 1 calc R
C50 C 0.7747(6) 0.3981(4) 0.5191(5) 0.0624(19) Uani 1 1 d .
H50A H 0.8474 0.4218 0.5495 0.075 Uiso 1 1 calc R
C51 C 0.7698(5) 0.3235(5) 0.5253(5) 0.0584(16) Uani 1 1 d .
H51A H 0.8393 0.2978 0.5581 0.070 Uiso 1 1 calc R
C52 C 0.6661(5) 0.2870(4) 0.4848(4) 0.0458(13) Uani 1 1 d .
H52A H 0.6618 0.2363 0.4896 0.055 Uiso 1 1 calc R
C53 C 0.5676(4) 0.3270(3) 0.4362(4) 0.0355(11) Uani 1 1 d .
N54 N 0.4505(4) 0.3070(3) 0.3862(3) 0.0384(11) Uani 1 1 d .
O61 O 0.4820(3) 0.1371(2) 0.3861(3) 0.0417(9) Uani 1 1 d .
C62 C 0.5765(4) 0.1214(3) 0.3430(4) 0.0348(11) Uani 1 1 d .
C63 C 0.6088(4) 0.1444(3) 0.2402(4) 0.0385(12) Uani 1 1 d .
H63A H 0.6884 0.1338 0.2216 0.046 Uiso 1 1 calc R
C64 C 0.5288(4) 0.1819(3) 0.1647(4) 0.0363(11) Uani 1 1 d .
O65 O 0.4245(3) 0.2054(2) 0.1758(3) 0.0400(8) Uani 1 1 d .
C66 C 0.6665(5) 0.0722(3) 0.4130(5) 0.0465(13) Uani 1 1 d .
C67 C 0.5660(5) 0.1946(4) 0.0482(4) 0.0507(15) Uani 1 1 d .
F61 F 0.7311(6) 0.0331(4) 0.3542(4) 0.135(3) Uani 1 1 d .
F62 F 0.6102(4) 0.0279(3) 0.4720(4) 0.1014(18) Uani 1 1 d .
F63 F 0.7416(5) 0.1081(3) 0.4822(6) 0.135(3) Uani 1 1 d .
F64 F 0.5022(4) 0.1518(3) -0.0239(3) 0.0865(15) Uani 1 1 d .
F65 F 0.6831(3) 0.1827(4) 0.0408(3) 0.104(2) Uani 1 1 d .
F66 F 0.5416(5) 0.2597(3) 0.0124(4) 0.1024(18) Uani 1 1 d .
O71 O 0.2534(3) 0.1819(2) 0.4735(3) 0.0450(9) Uani 1 1 d .
C72 C 0.1554(5) 0.1481(3) 0.4802(4) 0.0403(12) Uani 1 1 d .
C73 C 0.0761(5) 0.1194(4) 0.3950(5) 0.0495(14) Uani 1 1 d .
H73A H 0.0041 0.0963 0.4135 0.059 Uiso 1 1 calc R
C74 C 0.0957(4) 0.1224(3) 0.2835(4) 0.0416(12) Uani 1 1 d .
O75 O 0.1826(3) 0.1524(2) 0.2436(3) 0.0401(8) Uani 1 1 d .
C76 C 0.1231(6) 0.1398(4) 0.5994(5) 0.0547(15) Uani 1 1 d .
C77 C 0.0019(5) 0.0880(4) 0.1959(6) 0.0562(16) Uani 1 1 d .
F71 F 0.1584(7) 0.0757(3) 0.6370(4) 0.129(3) Uani 1 1 d .
F72 F 0.0070(4) 0.1473(4) 0.6082(3) 0.1024(19) Uani 1 1 d .
F73 F 0.1801(4) 0.1846(3) 0.6712(3) 0.0822(14) Uani 1 1 d .
F74 F 0.0555(4) 0.0476(3) 0.1267(3) 0.0826(14) Uani 1 1 d .
F75 F -0.0794(6) 0.0500(4) 0.2364(4) 0.152(3) Uani 1 1 d .
F76 F -0.0560(5) 0.1384(3) 0.1324(5) 0.112(2) Uani 1 1 d .

loop_
_atom_site_aniso_label
_atom_site_aniso_U_11
_atom_site_aniso_U_22
_atom_site_aniso_U_33
_atom_site_aniso_U_23
_atom_site_aniso_U_13
_atom_site_aniso_U_12
Mn1 0.0254(4) 0.0432(4) 0.0319(4) 0.0004(3) 0.0041(3) 0.0017(3)
N1 0.038(2) 0.040(3) 0.038(2) 0.0044(19) -0.0034(18) 0.005(2)
S2 0.0363(7) 0.0616(10) 0.0576(9) 0.0069(7) -0.0110(6) 0.0041(7)
S3 0.0447(8) 0.0603(10) 0.0695(10) 0.0118(8) -0.0023(7) 0.0162(7)
N4 0.046(3) 0.048(3) 0.047(3) 0.006(2) 0.004(2) 0.009(2)
C5 0.038(3) 0.050(3) 0.028(2) 0.002(2) 0.006(2) 0.006(2)
C6 0.036(3) 0.055(3) 0.026(2) -0.003(2) 0.0045(19) -0.002(3)
O7 0.045(2) 0.042(2) 0.046(2) -0.0039(17) -0.0014(16) -0.0012(17)
C8 0.037(3) 0.053(3) 0.034(3) -0.005(2) 0.000(2) -0.004(2)
C9 0.056(4) 0.049(4) 0.068(4) -0.013(3) -0.005(3) -0.008(3)
C10 0.038(3) 0.081(5) 0.069(4) -0.021(4) -0.008(3) -0.016(3)
C11 0.038(3) 0.075(5) 0.059(4) 0.002(3) -0.002(3) 0.003(3)
C12 0.035(3) 0.059(4) 0.046(3) 0.006(3) -0.001(2) 0.006(3)
C13 0.037(3) 0.041(3) 0.029(2) 0.002(2) 0.0021(19) -0.004(2)
N14 0.029(2) 0.038(3) 0.031(2) 0.0023(17) 0.0009(17) 0.0016(17)
O21 0.0355(19) 0.056(2) 0.0348(18) 0.0056(16) 0.0048(14) 0.0072(17)
C22 0.033(3) 0.059(4) 0.032(3) -0.002(2) 0.005(2) -0.007(2)
C23 0.034(3) 0.050(3) 0.042(3) -0.001(2) 0.008(2) 0.007(2)
C24 0.031(2) 0.038(3) 0.035(2) 0.001(2) 0.0030(19) -0.006(2)
O25 0.040(2) 0.049(2) 0.036(2) 0.0046(16) 0.0089(15) 0.0122(17)
C26 0.046(3) 0.087(5) 0.037(3) 0.001(3) 0.010(2) 0.005(3)
C27 0.038(3) 0.052(4) 0.048(3) 0.003(3) 0.000(2) 0.009(3)
F21 0.154(5) 0.235(8) 0.064(3) -0.076(4) 0.048(3) -0.100(6)
F22 0.046(2) 0.219(7) 0.058(2) 0.009(3) 0.0254(18) 0.012(3)
F23 0.169(6) 0.199(7) 0.074(3) 0.072(4) 0.070(3) 0.084(6)
F24 0.078(3) 0.071(3) 0.073(3) 0.001(2) 0.005(2) 0.041(2)
F25 0.062(2) 0.057(2) 0.060(2) 0.0221(18) 0.0033(17) 0.0047(17)
F26 0.053(2) 0.066(3) 0.079(3) 0.014(2) -0.0236(18) -0.0036(19)
O31 0.0351(19) 0.061(3) 0.0330(18) -0.0033(17) 0.0071(15) -0.0110(18)
C32 0.036(3) 0.050(3) 0.037(3) 0.002(2) 0.001(2) -0.006(2)
C33 0.033(3) 0.065(4) 0.041(3) -0.001(3) 0.010(2) -0.004(3)
C34 0.035(3) 0.042(3) 0.030(2) 0.005(2) 0.0044(19) 0.003(2)
O35 0.0332(18) 0.057(2) 0.0343(17) -0.0023(17) 0.0072(14) -0.0061(17)
C36 0.061(4) 0.101(6) 0.040(3) -0.010(4) 0.012(3) -0.030(4)
C37 0.046(3) 0.083(5) 0.033(3) 0.002(3) 0.008(2) -0.003(3)
F31 0.104(4) 0.117(5) 0.123(4) -0.054(4) -0.012(3) -0.036(3)
F32 0.079(3) 0.298(10) 0.083(3) -0.039(4) 0.015(3) -0.114(5)
F33 0.075(3) 0.170(6) 0.059(3) 0.005(3) -0.025(2) -0.013(3)
F34 0.096(3) 0.080(3) 0.0418(19) 0.0168(19) 0.0079(18) -0.001(2)
F35 0.055(2) 0.154(5) 0.049(2) -0.014(2) 0.0276(17) -0.003(3)
F36 0.073(2) 0.080(3) 0.0434(18) -0.0203(19) 0.0151(16) -0.008(2)
Mn2 0.0274(4) 0.0446(5) 0.0336(4) 0.0011(3) 0.0047(3) 0.0007(3)
N41 0.032(2) 0.044(3) 0.036(2) 0.0018(19) 0.0008(17) 0.0005(19)
S42 0.0363(7) 0.0593(10) 0.0531(8) 0.0021(7) -0.0085(6) 0.0059(7)
S43 0.0497(9) 0.0553(10) 0.0666(10) 0.0037(8) -0.0091(7) 0.0169(7)
N44 0.047(3) 0.059(3) 0.044(3) 0.000(2) 0.000(2) 0.010(3)
C45 0.039(3) 0.040(3) 0.031(3) 0.002(2) 0.006(2) 0.007(2)
C46 0.035(3) 0.046(3) 0.029(2) -0.006(2) 0.003(2) -0.004(2)
O47 0.048(2) 0.049(2) 0.039(2) -0.0040(17) 0.0008(16) -0.0042(18)
C48 0.047(3) 0.049(3) 0.032(3) -0.004(2) 0.001(2) -0.004(3)
C49 0.060(4) 0.064(4) 0.046(3) -0.007(3) 0.000(3) -0.023(3)
C50 0.047(4) 0.091(6) 0.047(3) -0.005(3) -0.004(3) -0.021(4)
C51 0.043(3) 0.080(5) 0.048(3) -0.002(3) -0.008(2) 0.000(3)
C52 0.040(3) 0.053(3) 0.042(3) -0.005(3) -0.005(2) 0.001(3)
C53 0.036(3) 0.042(3) 0.028(2) -0.004(2) 0.0042(18) -0.009(2)
N54 0.030(2) 0.052(3) 0.032(2) -0.0028(19) -0.0001(17) 0.0006(19)
O61 0.0335(18) 0.059(2) 0.0343(18) 0.0066(17) 0.0087(14) 0.0059(18)
C62 0.029(2) 0.041(3) 0.034(2) 0.000(2) 0.0024(19) 0.000(2)
C63 0.026(2) 0.051(3) 0.038(3) 0.003(2) 0.0024(19) -0.003(2)
C64 0.032(3) 0.042(3) 0.035(3) 0.003(2) 0.0061(19) -0.010(2)
O65 0.0357(18) 0.050(2) 0.0346(17) 0.0072(17) 0.0051(14) 0.0025(17)
C66 0.041(3) 0.053(3) 0.046(3) 0.010(3) 0.006(2) 0.008(3)
C67 0.040(3) 0.076(5) 0.036(3) 0.009(3) 0.005(2) -0.002(3)
F61 0.170(5) 0.151(5) 0.093(4) 0.051(4) 0.057(4) 0.120(5)
F62 0.074(3) 0.121(4) 0.110(4) 0.076(3) 0.015(2) 0.015(3)
F63 0.109(4) 0.099(4) 0.171(6) 0.020(4) -0.098(4) 0.006(3)
F64 0.093(3) 0.124(4) 0.044(2) -0.023(2) 0.015(2) -0.035(3)
F65 0.043(2) 0.219(7) 0.053(2) 0.029(3) 0.0206(16) 0.002(3)
F66 0.147(5) 0.096(4) 0.074(3) 0.046(3) 0.052(3) 0.022(3)
O71 0.0336(19) 0.069(3) 0.0333(18) 0.0009(17) 0.0071(14) -0.0014(18)
C72 0.035(3) 0.045(3) 0.043(3) 0.003(2) 0.013(2) 0.008(2)
C73 0.036(3) 0.067(4) 0.048(3) 0.003(3) 0.015(2) -0.011(3)
C74 0.029(3) 0.051(3) 0.045(3) -0.004(3) 0.007(2) 0.000(2)
O75 0.0334(18) 0.050(2) 0.0381(19) 0.0014(16) 0.0080(14) -0.0078(16)
C76 0.050(3) 0.070(4) 0.046(3) 0.007(3) 0.014(3) 0.001(3)
C77 0.041(3) 0.067(4) 0.061(4) -0.008(3) 0.008(3) -0.014(3)
F71 0.251(8) 0.078(3) 0.070(3) 0.034(3) 0.073(4) 0.049(4)
F72 0.052(2) 0.201(6) 0.059(2) -0.010(3) 0.0289(19) -0.005(3)
F73 0.092(3) 0.115(4) 0.041(2) -0.005(2) 0.0164(19) -0.016(3)
F74 0.074(3) 0.103(4) 0.069(3) -0.032(2) 0.001(2) -0.011(2)
F75 0.140(5) 0.240(8) 0.083(3) -0.046(4) 0.039(3) -0.147(6)
F76 0.084(3) 0.113(4) 0.123(4) -0.022(3) -0.054(3) 0.020(3)

loop_
_atom_type_symbol
_atom_type_description
_atom_type_scat_dispersion_real
_atom_type_scat_dispersion_imag
_atom_type_scat_source
C C 0.0033 0.0016 'International Tables Vol C Tables 4.2.6.8 and 6.1.1.4'
H H 0.0000 0.0000 'International Tables Vol C Tables 4.2.6.8 and 6.1.1.4'
N N 0.0061 0.0033 'International Tables Vol C Tables 4.2.6.8 and 6.1.1.4'
O O 0.0106 0.0060 'International Tables Vol C Tables 4.2.6.8 and 6.1.1.4'
F F 0.0171 0.0103 'International Tables Vol C Tables 4.2.6.8 and 6.1.1.4'
S S 0.1246 0.1234 'International Tables Vol C Tables 4.2.6.8 and 6.1.1.4'
Mn Mn 0.3368 0.7283 'International Tables Vol C Tables 4.2.6.8 and 6.1.1.4'

loop_
_geom_angle_atom_site_label_1
_geom_angle_atom_site_label_2
_geom_angle_atom_site_label_3
_geom_angle
O25 Mn1 O31 108.48(17)
O25 Mn1 O35 86.77(14)
O31 Mn1 O35 83.15(13)
O25 Mn1 O21 83.27(13)
O31 Mn1 O21 90.03(14)
O35 Mn1 O21 165.50(16)
O25 Mn1 N14 94.49(15)
O31 Mn1 N14 156.62(15)
O35 Mn1 N14 94.15(14)
O21 Mn1 N14 97.11(15)
O25 Mn1 N1 166.26(16)
O31 Mn1 N1 84.47(17)
O35 Mn1 N1 90.37(15)
O21 Mn1 N1 101.73(15)
N14 Mn1 N1 72.30(16)
C5 N1 S2 113.9(4)
C5 N1 Mn1 115.1(3)
S2 N1 Mn1 129.9(3)
N1 S2 S3 93.35(18)
N4 S3 S2 95.5(2)
C5 N4 S3 113.1(4)
N4 C5 N1 124.2(5)
N4 C5 C6 121.7(5)
N1 C5 C6 114.1(5)
N14 C6 O7 116.7(4)
N14 C6 C5 123.1(5)
O7 C6 C5 120.2(5)
C6 O7 C8 103.1(4)
C9 C8 C13 124.4(6)
C9 C8 O7 127.4(6)
C13 C8 O7 108.2(5)
C8 C9 C10 114.0(6)
C8 C9 H9A 123.0
C10 C9 H9A 123.0
C11 C10 C9 122.1(6)
C11 C10 H10A 118.9
C9 C10 H10A 118.9
C10 C11 C12 123.6(6)
C10 C11 H11A 118.2
C12 C11 H11A 118.2
C11 C12 C13 115.3(6)
C11 C12 H12A 122.4
C13 C12 H12A 122.4
C8 C13 C12 120.7(5)
C8 C13 N14 107.4(5)
C12 C13 N14 131.9(5)
C6 N14 C13 104.6(4)
C6 N14 Mn1 114.5(3)
C13 N14 Mn1 140.9(4)
C22 O21 Mn1 127.6(3)
O21 C22 C23 128.4(5)
O21 C22 C26 115.3(5)
C23 C22 C26 116.3(5)
C22 C23 C24 122.8(5)
C22 C23 H23A 118.6
C24 C23 H23A 118.6
O25 C24 C23 127.1(5)
O25 C24 C27 115.8(4)
C23 C24 C27 117.1(5)
C24 O25 Mn1 130.3(3)
F22 C26 F21 109.9(7)
F22 C26 F23 104.8(6)
F21 C26 F23 103.8(6)
F22 C26 C22 115.6(5)
F21 C26 C22 109.8(6)
F23 C26 C22 112.1(6)
F24 C27 F25 108.1(5)
F24 C27 F26 107.7(5)
F25 C27 F26 106.9(5)
F24 C27 C24 113.3(5)
F25 C27 C24 110.9(4)
F26 C27 C24 109.7(5)
C32 O31 Mn1 129.1(3)
O31 C32 C33 128.5(5)
O31 C32 C36 113.5(5)
C33 C32 C36 118.0(5)
C32 C33 C34 122.1(5)
C32 C33 H33A 119.0
C34 C33 H33A 119.0
O35 C34 C33 128.3(5)
O35 C34 C37 114.5(4)
C33 C34 C37 117.1(5)
C34 O35 Mn1 128.1(3)
F32 C36 F31 109.9(8)
F32 C36 F33 108.6(7)
F31 C36 F33 103.6(6)
F32 C36 C32 114.9(5)
F31 C36 C32 110.5(6)
F33 C36 C32 108.9(6)
F36 C37 F35 108.3(6)
F36 C37 F34 105.5(5)
F35 C37 F34 107.3(5)
F36 C37 C34 112.6(5)
F35 C37 C34 112.9(5)
F34 C37 C34 109.8(5)
O61 Mn2 O75 112.16(16)
O61 Mn2 O71 87.57(14)
O75 Mn2 O71 83.26(14)
O61 Mn2 O65 83.30(13)
O75 Mn2 O65 89.79(14)
O71 Mn2 O65 165.52(16)
O61 Mn2 N54 92.38(16)
O75 Mn2 N54 155.29(15)
O71 Mn2 N54 101.31(15)
O65 Mn2 N54 90.31(15)
O61 Mn2 N41 164.35(16)
O75 Mn2 N41 83.19(16)
O71 Mn2 N41 97.66(16)
O65 Mn2 N41 94.09(15)
N54 Mn2 N41 72.16(17)
C45 N41 S42 113.8(4)
C45 N41 Mn2 116.1(3)
S42 N41 Mn2 130.1(3)
N41 S42 S43 93.29(19)
N44 S43 S42 95.3(2)
C45 N44 S43 113.3(4)
N44 C45 N41 124.3(5)
N44 C45 C46 121.4(5)
N41 C45 C46 114.2(5)
N54 C46 O47 116.0(4)
N54 C46 C45 123.5(5)
O47 C46 C45 120.5(5)
C46 O47 C48 103.3(4)
C53 C48 C49 124.4(6)
C53 C48 O47 108.8(5)
C49 C48 O47 126.8(6)
C50 C49 C48 114.4(7)
C50 C49 H49A 122.8
C48 C49 H49A 122.8
C49 C50 C51 122.6(6)
C49 C50 H50A 118.7
C51 C50 H50A 118.7
C52 C51 C50 120.9(6)
C52 C51 H51A 119.5
C50 C51 H51A 119.5
C51 C52 C53 117.3(6)
C51 C52 H52A 121.4
C53 C52 H52A 121.4
C48 C53 C52 120.4(5)
C48 C53 N54 107.7(5)
C52 C53 N54 131.9(5)
C46 N54 C53 104.3(5)
C46 N54 Mn2 113.8(3)
C53 N54 Mn2 141.5(4)
C62 O61 Mn2 129.0(3)
O61 C62 C63 127.4(5)
O61 C62 C66 115.2(4)
C63 C62 C66 117.4(4)
C64 C63 C62 122.3(5)
C64 C63 H63A 118.9
C62 C63 H63A 118.9
O65 C64 C63 129.0(5)
O65 C64 C67 113.0(4)
C63 C64 C67 118.0(5)
C64 O65 Mn2 126.9(3)
F61 C66 F63 107.5(6)
F61 C66 F62 105.7(6)
F63 C66 F62 106.6(6)
F61 C66 C62 113.5(5)
F63 C66 C62 111.5(5)
F62 C66 C62 111.6(5)
F66 C67 F65 107.4(6)
F66 C67 F64 105.8(5)
F65 C67 F64 107.4(6)
F66 C67 C64 112.5(5)
F65 C67 C64 113.8(4)
F64 C67 C64 109.5(5)
C72 O71 Mn2 128.4(3)
O71 C72 C73 128.3(5)
O71 C72 C76 113.9(5)
C73 C72 C76 117.8(5)
C72 C73 C74 123.5(5)
C72 C73 H73A 118.3
C74 C73 H73A 118.3
O75 C74 C73 127.1(5)
O75 C74 C77 113.9(5)
C73 C74 C77 119.0(5)
C74 O75 Mn2 129.5(3)
F72 C76 F73 106.0(6)
F72 C76 F71 108.8(6)
F73 C76 F71 104.6(6)
F72 C76 C72 113.7(5)
F73 C76 C72 114.4(5)
F71 C76 C72 108.9(5)
F75 C77 F74 107.9(7)
F75 C77 F76 107.7(6)
F74 C77 F76 105.1(6)
F75 C77 C74 114.3(6)
F74 C77 C74 111.4(5)
F76 C77 C74 110.0(6)

loop_
_geom_bond_atom_site_label_1
_geom_bond_atom_site_label_2
_geom_bond_distance
Mn1 O25 2.116(4)
Mn1 O31 2.121(4)
Mn1 O35 2.160(3)
Mn1 O21 2.174(4)
Mn1 N14 2.280(4)
Mn1 N1 2.343(5)
N1 C5 1.334(8)
N1 S2 1.642(4)
S2 S3 2.093(3)
S3 N4 1.628(5)
N4 C5 1.318(8)
C5 C6 1.472(8)
C6 N14 1.288(7)
C6 O7 1.343(7)
O7 C8 1.399(7)
C8 C9 1.380(8)
C8 C13 1.381(8)
C9 C10 1.395(10)
C9 H9A 0.9500
C10 C11 1.367(11)
C10 H10A 0.9500
C11 C12 1.378(9)
C11 H11A 0.9500
C12 C13 1.391(8)
C12 H12A 0.9500
C13 N14 1.408(6)
O21 C22 1.257(6)
C22 C23 1.374(8)
C22 C26 1.528(8)
C23 C24 1.414(7)
C23 H23A 0.9500
C24 O25 1.245(6)
C24 C27 1.526(7)
C26 F22 1.275(7)
C26 F21 1.288(9)
C26 F23 1.304(10)
C27 F24 1.317(7)
C27 F25 1.331(7)
C27 F26 1.337(7)
O31 C32 1.260(7)
C32 C33 1.383(8)
C32 C36 1.543(8)
C33 C34 1.391(7)
C33 H33A 0.9500
C34 O35 1.259(6)
C34 C37 1.536(7)
C36 F32 1.263(8)
C36 F31 1.332(10)
C36 F33 1.342(9)
C37 F36 1.319(8)
C37 F35 1.321(7)
C37 F34 1.331(8)
Mn2 O61 2.129(4)
Mn2 O75 2.145(4)
Mn2 O71 2.146(4)
Mn2 O65 2.160(3)
Mn2 N54 2.297(5)
Mn2 N41 2.346(5)
N41 C45 1.336(8)
N41 S42 1.646(4)
S42 S43 2.091(3)
S43 N44 1.636(5)
N44 C45 1.305(8)
C45 C46 1.461(7)
C46 N54 1.306(7)
C46 O47 1.337(7)
O47 C48 1.396(7)
C48 C53 1.364(8)
C48 C49 1.383(8)
C49 C50 1.382(10)
C49 H49A 0.9500
C50 C51 1.399(11)
C50 H50A 0.9500
C51 C52 1.370(9)
C51 H51A 0.9500
C52 C53 1.390(8)
C52 H52A 0.9500
C53 N54 1.409(6)
O61 C62 1.250(6)
C62 C63 1.399(7)
C62 C66 1.534(7)
C63 C64 1.383(7)
C63 H63A 0.9500
C64 O65 1.250(6)
C64 C67 1.530(7)
C66 F61 1.288(7)
C66 F63 1.294(8)
C66 F62 1.296(7)
C67 F66 1.309(8)
C67 F65 1.320(7)
C67 F64 1.324(8)
O71 C72 1.260(6)
C72 C73 1.379(8)
C72 C76 1.532(8)
C73 C74 1.391(8)
C73 H73A 0.9500
C74 O75 1.252(6)
C74 C77 1.532(8)
C76 F72 1.301(7)
C76 F73 1.312(8)
C76 F71 1.324(8)
C77 F75 1.283(8)
C77 F74 1.317(8)
C77 F76 1.330(9)

loop_
_geom_torsion_atom_site_label_1
_geom_torsion_atom_site_label_2
_geom_torsion_atom_site_label_3
_geom_torsion_atom_site_label_4
_geom_torsion
O25 Mn1 N1 C5 -8.1(9)
O31 Mn1 N1 C5 -169.0(4)
O35 Mn1 N1 C5 -86.0(4)
O21 Mn1 N1 C5 102.1(4)
N14 Mn1 N1 C5 8.3(3)
O25 Mn1 N1 S2 159.3(5)
O31 Mn1 N1 S2 -1.6(3)
O35 Mn1 N1 S2 81.5(3)
O21 Mn1 N1 S2 -90.5(3)
N14 Mn1 N1 S2 175.7(4)
C5 N1 S2 S3 0.9(4)
Mn1 N1 S2 S3 -166.7(3)
N1 S2 S3 N4 -0.9(2)
S2 S3 N4 C5 0.8(4)
S3 N4 C5 N1 -0.3(7)
S3 N4 C5 C6 179.0(4)
S2 N1 C5 N4 -0.5(7)
Mn1 N1 C5 N4 168.9(4)
S2 N1 C5 C6 -179.9(3)
Mn1 N1 C5 C6 -10.4(5)
N4 C5 C6 N14 -172.6(5)
N1 C5 C6 N14 6.8(7)
N4 C5 C6 O7 8.1(7)
N1 C5 C6 O7 -172.5(4)
N14 C6 O7 C8 0.2(6)
C5 C6 O7 C8 179.5(4)
C6 O7 C8 C9 179.9(6)
C6 O7 C8 C13 0.0(5)
C13 C8 C9 C10 0.8(9)
O7 C8 C9 C10 -179.1(5)
C8 C9 C10 C11 -0.8(10)
C9 C10 C11 C12 0.1(11)
C10 C11 C12 C13 0.8(9)
C9 C8 C13 C12 0.0(9)
O7 C8 C13 C12 180.0(4)
C9 C8 C13 N14 179.9(5)
O7 C8 C13 N14 -0.2(6)
C11 C12 C13 C8 -0.8(8)
C11 C12 C13 N14 179.4(5)
O7 C6 N14 C13 -0.3(6)
C5 C6 N14 C13 -179.6(4)
O7 C6 N14 Mn1 -179.9(3)
C5 C6 N14 Mn1 0.8(6)
C8 C13 N14 C6 0.3(5)
C12 C13 N14 C6 -179.9(5)
C8 C13 N14 Mn1 179.7(4)
C12 C13 N14 Mn1 -0.5(9)
O25 Mn1 N14 C6 171.6(3)
O31 Mn1 N14 C6 2.2(6)
O35 Mn1 N14 C6 84.5(4)
O21 Mn1 N14 C6 -104.6(3)
N1 Mn1 N14 C6 -4.6(3)
O25 Mn1 N14 C13 -7.7(5)
O31 Mn1 N14 C13 -177.1(4)
O35 Mn1 N14 C13 -94.8(5)
O21 Mn1 N14 C13 76.0(5)
N1 Mn1 N14 C13 176.1(5)
O25 Mn1 O21 C22 7.3(5)
O31 Mn1 O21 C22 116.0(5)
O35 Mn1 O21 C22 54.3(8)
N14 Mn1 O21 C22 -86.4(5)
N1 Mn1 O21 C22 -159.7(5)
Mn1 O21 C22 C23 -5.9(9)
Mn1 O21 C22 C26 174.0(4)
O21 C22 C23 C24 -2.3(10)
C26 C22 C23 C24 177.8(5)
C22 C23 C24 O25 6.7(9)
C22 C23 C24 C27 -176.8(5)
C23 C24 O25 Mn1 -1.9(8)
C27 C24 O25 Mn1 -178.4(4)
O31 Mn1 O25 C24 -91.5(5)
O35 Mn1 O25 C24 -173.2(5)
O21 Mn1 O25 C24 -3.7(5)
N14 Mn1 O25 C24 92.9(5)
N1 Mn1 O25 C24 108.6(7)
O21 C22 C26 F22 -149.6(7)
C23 C22 C26 F22 30.2(9)
O21 C22 C26 F21 85.3(8)
C23 C22 C26 F21 -94.8(7)
O21 C22 C26 F23 -29.6(8)
C23 C22 C26 F23 150.3(7)
O25 C24 C27 F24 -154.2(5)
C23 C24 C27 F24 28.9(7)
O25 C24 C27 F25 -32.5(7)
C23 C24 C27 F25 150.6(5)
O25 C24 C27 F26 85.4(6)
C23 C24 C27 F26 -91.5(6)
O25 Mn1 O31 C32 -93.6(5)
O35 Mn1 O31 C32 -9.4(5)
O21 Mn1 O31 C32 -176.5(5)
N14 Mn1 O31 C32 75.2(6)
N1 Mn1 O31 C32 81.7(5)
Mn1 O31 C32 C33 5.9(9)
Mn1 O31 C32 C36 -175.9(5)
O31 C32 C33 C34 3.9(10)
C36 C32 C33 C34 -174.2(6)
C32 C33 C34 O35 -5.8(10)
C32 C33 C34 C37 170.1(6)
C33 C34 O35 Mn1 -2.2(9)
C37 C34 O35 Mn1 -178.2(4)
O25 Mn1 O35 C34 116.7(5)
O31 Mn1 O35 C34 7.6(5)
O21 Mn1 O35 C34 70.1(7)
N14 Mn1 O35 C34 -149.1(5)
N1 Mn1 O35 C34 -76.8(5)
O31 C32 C36 F32 -178.9(8)
C33 C32 C36 F32 -0.6(11)
O31 C32 C36 F31 -54.0(8)
C33 C32 C36 F31 124.4(6)
O31 C32 C36 F33 59.2(8)
C33 C32 C36 F33 -122.5(6)
O35 C34 C37 F36 -29.1(7)
C33 C34 C37 F36 154.5(5)
O35 C34 C37 F35 -152.1(6)
C33 C34 C37 F35 31.5(9)
O35 C34 C37 F34 88.2(6)
C33 C34 C37 F34 -88.2(6)
O61 Mn2 N41 C45 -7.4(8)
O75 Mn2 N41 C45 -176.4(4)
O71 Mn2 N41 C45 101.3(4)
O65 Mn2 N41 C45 -87.1(4)
N54 Mn2 N41 C45 1.9(3)
O61 Mn2 N41 S42 172.7(4)
O75 Mn2 N41 S42 3.7(3)
O71 Mn2 N41 S42 -78.5(3)
O65 Mn2 N41 S42 93.0(3)
N54 Mn2 N41 S42 -178.0(3)
C45 N41 S42 S43 -1.5(4)
Mn2 N41 S42 S43 178.4(3)
N41 S42 S43 N44 0.5(3)
S42 S43 N44 C45 0.6(4)
S43 N44 C45 N41 -2.0(7)
S43 N44 C45 C46 -179.7(4)
S42 N41 C45 N44 2.5(7)
Mn2 N41 C45 N44 -177.5(4)
S42 N41 C45 C46 -179.7(3)
Mn2 N41 C45 C46 0.4(6)
N44 C45 C46 N54 173.2(5)
N41 C45 C46 N54 -4.7(7)
N44 C45 C46 O47 -7.4(8)
N41 C45 C46 O47 174.6(4)
N54 C46 O47 C48 -0.4(5)
C45 C46 O47 C48 -179.8(4)
C46 O47 C48 C53 -0.1(5)
C46 O47 C48 C49 -179.4(6)
C53 C48 C49 C50 0.6(9)
O47 C48 C49 C50 179.8(5)
C48 C49 C50 C51 0.5(9)
C49 C50 C51 C52 -1.3(11)
C50 C51 C52 C53 0.9(9)
C49 C48 C53 C52 -1.0(9)
O47 C48 C53 C52 179.7(4)
C49 C48 C53 N54 179.8(5)
O47 C48 C53 N54 0.5(6)
C51 C52 C53 C48 0.2(8)
C51 C52 C53 N54 179.2(5)
O47 C46 N54 C53 0.7(5)
C45 C46 N54 C53 -179.9(4)
O47 C46 N54 Mn2 -173.0(3)
C45 C46 N54 Mn2 6.3(6)
C48 C53 N54 C46 -0.7(5)
C52 C53 N54 C46 -179.8(5)
C48 C53 N54 Mn2 170.0(4)
C52 C53 N54 Mn2 -9.0(9)
O61 Mn2 N54 C46 173.4(4)
O75 Mn2 N54 C46 -0.1(6)
O71 Mn2 N54 C46 -98.6(4)
O65 Mn2 N54 C46 90.1(4)
N41 Mn2 N54 C46 -4.1(3)
O61 Mn2 N54 C53 3.2(5)
O75 Mn2 N54 C53 -170.3(4)
O71 Mn2 N54 C53 91.2(5)
O65 Mn2 N54 C53 -80.1(5)
N41 Mn2 N54 C53 -174.3(5)
O75 Mn2 O61 C62 98.5(5)
O71 Mn2 O61 C62 -179.8(5)
O65 Mn2 O61 C62 11.5(5)
N54 Mn2 O61 C62 -78.5(5)
N41 Mn2 O61 C62 -69.7(8)
Mn2 O61 C62 C63 -3.5(8)
Mn2 O61 C62 C66 175.7(4)
O61 C62 C63 C64 -8.5(9)
C66 C62 C63 C64 172.3(5)
C62 C63 C64 O65 5.5(9)
C62 C63 C64 C67 -171.0(5)
C63 C64 O65 Mn2 8.7(8)
C67 C64 O65 Mn2 -174.7(4)
O61 Mn2 O65 C64 -13.7(4)
O75 Mn2 O65 C64 -126.1(4)
O71 Mn2 O65 C64 -65.0(7)
N54 Mn2 O65 C64 78.6(4)
N41 Mn2 O65 C64 150.7(4)
O61 C62 C66 F61 151.7(6)
C63 C62 C66 F61 -29.0(8)
O61 C62 C66 F63 -86.7(7)
C63 C62 C66 F63 92.6(7)
O61 C62 C66 F62 32.4(8)
C63 C62 C66 F62 -148.3(6)
O65 C64 C67 F66 45.6(7)
C63 C64 C67 F66 -137.4(6)
O65 C64 C67 F65 168.0(6)
C63 C64 C67 F65 -15.0(8)
O65 C64 C67 F64 -71.8(7)
C63 C64 C67 F64 105.2(6)
O61 Mn2 O71 C72 -112.8(5)
O75 Mn2 O71 C72 -0.1(5)
O65 Mn2 O71 C72 -61.9(8)
N54 Mn2 O71 C72 155.3(5)
N41 Mn2 O71 C72 82.1(5)
Mn2 O71 C72 C73 -0.4(9)
Mn2 O71 C72 C76 -179.7(4)
O71 C72 C73 C74 1.7(10)
C76 C72 C73 C74 -179.1(6)
C72 C73 C74 O75 -2.5(10)
C72 C73 C74 C77 179.4(6)
C73 C74 O75 Mn2 2.0(9)
C77 C74 O75 Mn2 -179.9(4)
O61 Mn2 O75 C74 83.9(5)
O71 Mn2 O75 C74 -0.6(5)
O65 Mn2 O75 C74 166.6(5)
N54 Mn2 O75 C74 -103.1(5)
N41 Mn2 O75 C74 -99.2(5)
O71 C72 C76 F72 140.1(6)
C73 C72 C76 F72 -39.2(9)
O71 C72 C76 F73 18.2(8)
C73 C72 C76 F73 -161.2(6)
O71 C72 C76 F71 -98.3(7)
C73 C72 C76 F71 82.3(7)
O75 C74 C77 F75 172.2(7)
C73 C74 C77 F75 -9.5(10)
O75 C74 C77 F74 49.6(8)
C73 C74 C77 F74 -132.1(6)
O75 C74 C77 F76 -66.6(7)
C73 C74 C77 F76 111.7(7)
